data_4123492
loop_
_publ_author_name
'Smeets, Stef'
'McCusker, Lynne B.'
'Baerlocher, Christian'
'Xie, Dan'
'Chen, Cong-Yan'
'Zones, Stacey I.'

_publ_section_title
;
 SSZ-87: A Borosilicate Zeolite with Unusually Flexible 10-Ring Pore
 Openings.
;
_journal_issue 5
_journal_name_full 'Journal of the American Chemical Society'
_journal_page_first 2015
_journal_page_last 2020
_journal_paper_doi 10.1021/ja512411b
_journal_volume 137
_journal_year 2015
_chemical_formula_structural |(H2O)x|[Si64O128]
_chemical_formula_sum 'O128 Si64'
_chemical_name_common SSZ-87
_space_group_IT_number 12
_symmetry_cell_setting monoclinic
_symmetry_Int_Tables_number 12
_symmetry_space_group_name_Hall '-C 2y'
_symmetry_space_group_name_H-M 'C 1 2/m 1'
_cell_angle_alpha 90.0
_cell_angle_beta 124.8725(17)
_cell_angle_gamma 90.0
_cell_formula_units_Z 1
_cell_length_a 21.5314(6)
_cell_length_b 18.0366(5)
_cell_length_c 12.3918(3)
_cell_volume 3948.2(2)
_diffrn_ambient_temperature 295
_diffrn_measurement_device_type synchrotron
_pd_meas_2theta_range_inc 0.004
_pd_meas_2theta_range_max 50.300
_pd_meas_2theta_range_min 2.500
_pd_meas_number_of_points 13270
_pd_proc_ls_prof_R_factor 0.041
_pd_proc_ls_prof_wR_expected 0.015
_pd_proc_ls_prof_wR_factor 0.095
_refine_ls_number_parameters 112
_refine_ls_number_restraints 107
_cod_data_source_file ja512411b_si_004.cif
_cod_data_source_block ssz-87_aluminated
_cod_original_sg_symbol_H-M 'C 2/m'
_cod_original_formula_sum 'Si64 O128'
_cod_database_code 4123492
_pd_meas_wavelength 0.77492(1)

loop_
_symmetry_equiv_pos_as_xyz
'x, y, z '
'-x, y, -z '
'x, -y, z '
'-x, -y, -z '
'x+1/2, y+1/2, z '
'-x+1/2, y+1/2, -z '
'x+1/2, -y+1/2, z '
'-x+1/2, -y+1/2, -z '

loop_
_atom_site_label
_atom_site_type_symbol
_atom_site_symmetry_multiplicity
_atom_site_fract_x
_atom_site_fract_y
_atom_site_fract_z
_atom_site_occupancy
_atom_site_B_iso_or_equiv
Si1 Si 4 0.23197(14) 0 0.0217(3) 1 0.680(17)
Si2 Si 4 0.37941(15) 0 0.3057(2) 1 0.680(17)
Si3 Si 4 0.48154(14) 0 0.1914(3) 1 0.680(17)
Si4 Si 8 0.41468(13) 0.15361(16) 0.4475(2) 1 0.680(17)
Si5 Si 8 0.29452(12) 0.25547(15) 0.2122(2) 1 0.680(17)
Si6 Si 8 0.32852(13) 0.34164(16) 0.0356(2) 1 0.680(17)
Si7 Si 8 0.45225(13) 0.25151(15) 0.0548(2) 1 0.680(17)
Si8 Si 8 0.17063(12) 0.34440(16) 0.1908(2) 1 0.680(17)
Si9 Si 8 0.06967(13) 0.34579(16) 0.2891(2) 1 0.680(17)
Si10 Si 4 0.16788(14) 0.5 0.0930(2) 1 0.680(17)
O1 O 4 0.2932(2) 0 0.1779(4) 1 0.94(4)
O2 O 8 0.3919(3) 0.07197(17) 0.3907(3) 1 0.94(4)
O3 O 4 0.43834(15) 0 0.2641(3) 1 0.94(4)
O4 O 4 0.4193(2) 0 0.0332(4) 1 0.94(4)
O5 O 8 0.3629(2) 0.2140(2) 0.3362(4) 1 0.94(4)
O6 O 4 0.5 0.1684(4) 0.5 1 0.94(4)
O7 O 8 0.24871(17) 0.3001(2) 0.2566(4) 1 0.94(4)
O8 O 8 0.32687(19) 0.3133(2) 0.1575(3) 1 0.94(4)
O9 O 8 0.2402(2) 0.1950(2) 0.0999(4) 1 0.94(4)
O10 O 8 0.3204(2) 0.42873(17) 0.0222(4) 1 0.94(4)
O11 O 8 0.40780(16) 0.3202(2) 0.0611(4) 1 0.94(4)
O12 O 4 0.5 0.2796(4) 0 1 0.94(4)
O13 O 8 0.1857(2) 0.42895(17) 0.1817(3) 1 0.94(4)
O14 O 8 0.14133(15) 0.3367(3) 0.2837(3) 1 0.94(4)
O15 O 8 0.1072(2) 0.3128(2) 0.0432(4) 1 0.94(4)
O16 O 8 0.0083(2) 0.2814(2) 0.2011(4) 1 0.94(4)
O17 O 8 0.0963(2) 0.3376(3) 0.4363(3) 1 0.94(4)
O18 O 8 0.03405(19) 0.42688(17) 0.2349(4) 1 0.94(4)
O19 O 4 0.22458(15) 0.5 0.0484(3) 1 0.94(4)
Ow1 O-2 8 0.4760(11) 0.4708(19) 0.8387(18) 0.5 5
Ow2 O-2 8 0.3155(14) 0.6308(17) 0.643(2) 0.5 5
Ow3 O-2 8 0.5349(15) 0.4391(14) 0.633(2) 0.5 5
Ow4 O-2 8 0.0342(16) 0.8906(17) 0.385(3) 0.5 5
Ow5 O-2 8 0.2632(12) 0.486(3) 0.577(2) 0.5 5
